data_7024644
loop_
_publ_author_name
'Du, Yi'
'Thompson, Amber L.'
'Russell, Nicola'
'O'Hare, Dermot'

_publ_section_title
;
 Resin-assisted solvothermal synthesis of transition metal-organic
 frameworks.
;
_journal_issue 14
_journal_name_full 'Dalton transactions (Cambridge, England : 2003)'
_journal_page_first 3384
_journal_page_last 3395
_journal_paper_doi 10.1039/b919675g
_journal_volume 39
_journal_year 2010
_chemical_formula_moiety 'C56 H32 Co3 O16'
_chemical_formula_sum 'C56 H32 Co3 O16'
_chemical_formula_weight 1137.66
_chemical_melting_point ?
_space_group_IT_number 52
_symmetry_cell_setting orthorhombic
_symmetry_space_group_name_Hall '-P 2a 2bc'
_symmetry_space_group_name_H-M 'P n n a'
_atom_sites_solution_hydrogens geom
_atom_sites_solution_primary direct
_audit_creation_date 08-09-30
_audit_creation_method CRYSTALS_ver_12.86
_cell_angle_alpha 90
_cell_angle_beta 90
_cell_angle_gamma 90
_cell_formula_units_Z 4
_cell_length_a 26.09860(10)
_cell_length_b 22.3068(3)
_cell_length_c 13.8496(3)
_cell_measurement_reflns_used 9966
_cell_measurement_temperature 150
_cell_measurement_theta_max 27
_cell_measurement_theta_min 5
_cell_volume 8062.9(2)
_computing_cell_refinement 'DENZO/SCALEPACK (Otwinowski & Minor, 1997)'
_computing_data_collection 'COLLECT (Nonius, 1997-2001).'
_computing_data_reduction 'DENZO/SCALEPACK (Otwinowski & Minor, 1997)'
_computing_molecular_graphics 'CAMERON (Watkin et al., 1996)'
_computing_publication_material 'CRYSTALS (Betteridge et al., 2003)'
_computing_structure_refinement 'CRYSTALS (Betteridge et al., 2003)'
_computing_structure_solution 'SIR92 (Altomare et al., 1994)'
_diffrn_ambient_temperature 150
_diffrn_measured_fraction_theta_full 0.992
_diffrn_measured_fraction_theta_max 0.988
_diffrn_measurement_device 'Nonius KappaCCD'
_diffrn_measurement_device_type Area
_diffrn_measurement_method \w/2\q
_diffrn_radiation_monochromator graphite
_diffrn_radiation_type 'Mo K\a'
_diffrn_radiation_wavelength 0.71073
_diffrn_reflns_av_R_equivalents 0.091
_diffrn_reflns_limit_h_max 33
_diffrn_reflns_limit_h_min -33
_diffrn_reflns_limit_k_max 28
_diffrn_reflns_limit_k_min -28
_diffrn_reflns_limit_l_max 17
_diffrn_reflns_limit_l_min -17
_diffrn_reflns_number 143130
_diffrn_reflns_theta_full 26.978
_diffrn_reflns_theta_max 27.528
_diffrn_reflns_theta_min 5.198
_diffrn_standards_number 0
_exptl_absorpt_coefficient_mu 0.656
_exptl_absorpt_correction_T_max 0.95
_exptl_absorpt_correction_T_min 0.74
_exptl_absorpt_correction_type multi-scan
_exptl_absorpt_process_details 'DENZO/SCALEPACK (Otwinowski & Minor, 1997)'
_exptl_crystal_colour clear_intense_purple
_exptl_crystal_density_diffrn 0.937
_exptl_crystal_density_meas ?
_exptl_crystal_density_method 'not measured'
_exptl_crystal_description block
_exptl_crystal_F_000 2308
_exptl_crystal_size_max 0.22
_exptl_crystal_size_mid 0.14
_exptl_crystal_size_min 0.08
_platon_squeeze_details
;
The discrete Fourier transform of the void region were treated as
contributions to the A and B parts of the calculated structure factors.
;
_refine_diff_density_max 0.83
_refine_diff_density_min -0.65
_refine_ls_extinction_method None
_refine_ls_goodness_of_fit_ref 1.0007
_refine_ls_hydrogen_treatment none
_refine_ls_matrix_type full
_refine_ls_number_parameters 339
_refine_ls_number_reflns 7670
_refine_ls_number_restraints 0
_refine_ls_R_factor_all 0.0808
_refine_ls_R_factor_gt 0.0732
_refine_ls_shift/su_max 0.000721
_refine_ls_structure_factor_coef F
_refine_ls_weighting_details
;
Method, part 1, Chebychev polynomial, (Watkin, 1994, Prince, 1982)
[weight] = 1.0/[A~0~*T~0~(x)+A~1~*T~1~(x) ... +A~n-1~]*T~n-1~(x)]
where A~i~ are the Chebychev coefficients listed below and x= Fcalc/Fmax
Method = Robust Weighting (Prince, 1982)
W = [weight] * [1-(deltaF/6*sigmaF)^2^]^2^
A~i~ are:
1.39 1.05 0.824
;
_refine_ls_weighting_scheme calc
_refine_ls_wR_factor_all 0.0852
_refine_ls_wR_factor_gt 0.0765
_refine_ls_wR_factor_ref 0.0753
_reflns_limit_h_max 33
_reflns_limit_h_min 0
_reflns_limit_k_max 0
_reflns_limit_k_min -28
_reflns_limit_l_max 17
_reflns_limit_l_min -17
_reflns_number_gt 8078
_reflns_number_total 9176
_reflns_threshold_expression I>2.0\s(I)
_oxford_diffrn_Wilson_B_factor 2.67
_oxford_diffrn_Wilson_scale 24.83
_oxford_refine_ls_r_factor_ref 0.0707
_oxford_refine_ls_scale 0.2428(5)
_oxford_reflns_number_all 9272
_oxford_reflns_threshold_expression_ref I>3.0\s(I)
_oxford_structure_analysis_title 5731
_cod_data_source_file b919675g.txt
_cod_data_source_block 6
_cod_depositor_comments
;
The following automatic conversions were performed:

'_chemical_melting_point' value 'not measured' was changed to '?' -
the value is undefined or not given.

'_symmetry_cell_setting' value
'Orthorhombic' changed to 'orthorhombic' according to
/home/saulius/struct/CIF-dictionaries/cif_core.dic dictionary named
'cif_core.dic' version 2.4.2 from 2011-04-26.

Automatic conversion script
Id: cif_fix_values 1891 2012-01-12 08:04:46Z andrius 

The following automatic conversions were performed:

'_exptl_crystal_density_meas' value 'not measured' was changed to '?'
- the value is perceived as not measured.

Automatic conversion script
Id: cif_fix_values 3008 2015-01-20 13:52:24Z robertas 
;
_cod_original_sg_symbol_H-M 'P n n a '
_cod_database_code 7024644

loop_
_symmetry_equiv_pos_as_xyz
x,y,z
-x,-y,-z
-x,y+1/2,z+1/2
x,-y+1/2,-z+1/2
x+1/2,-y+1/2,z+1/2
-x+1/2,y+1/2,-z+1/2
-x+1/2,-y,z
x+1/2,y,-z

loop_
_atom_site_label
_atom_site_type_symbol
_atom_site_fract_x
_atom_site_fract_y
_atom_site_fract_z
_atom_site_U_iso_or_equiv
_atom_site_occupancy
_atom_site_adp_type
_atom_site_refinement_flags_posn
_atom_site_refinement_flags_adp
Co1 Co 0.406975(19) 0.2500 0.2500 0.0362 1.0000 Uani S T
O2 O 0.40899(8) 0.32136(9) 0.35178(13) 0.0465 1.0000 Uani . .
Co3 Co 0.407571(14) 0.409833(18) 0.27397(3) 0.0421 1.0000 Uani . .
O4 O 0.34322(8) 0.38790(10) 0.20555(15) 0.0531 1.0000 Uani . .
C5 C 0.32857(12) 0.33958(16) 0.1699(2) 0.0480 1.0000 Uani . .
O6 O 0.35089(9) 0.29094(11) 0.17234(16) 0.0668 1.0000 Uani . .
C7 C 0.27812(12) 0.34045(15) 0.1163(2) 0.0542 1.0000 Uani . .
C8 C 0.25235(13) 0.39333(15) 0.0997(3) 0.0607 1.0000 Uani . .
C9 C 0.20611(13) 0.39284(17) 0.0513(3) 0.0690 1.0000 Uani . .
C10 C 0.18397(13) 0.34078(17) 0.0183(3) 0.0626 1.0000 Uani . .
C11 C 0.13338(13) 0.34065(16) -0.0312(3) 0.0629 1.0000 Uani . .
C12 C 0.11841(15) 0.3881(2) -0.0887(4) 0.0877 1.0000 Uani . .
C13 C 0.07096(15) 0.3871(2) -0.1345(3) 0.0825 1.0000 Uani . .
C14 C 0.03805(13) 0.33944(15) -0.1229(3) 0.0585 1.0000 Uani . .
C15 C -0.01376(13) 0.33985(17) -0.1719(2) 0.0548 1.0000 Uani . .
O16 O -0.02816(9) 0.38827(11) -0.20864(19) 0.0692 1.0000 Uani . .
O17 O -0.03662(10) 0.29145(12) -0.17141(17) 0.0697 1.0000 Uani . .
C18 C 0.05395(15) 0.29216(17) -0.0688(3) 0.0757 1.0000 Uani . .
C19 C 0.10027(16) 0.29327(18) -0.0219(3) 0.0825 1.0000 Uani . .
C20 C 0.21071(15) 0.28817(17) 0.0332(3) 0.0801 1.0000 Uani . .
C21 C 0.25711(15) 0.28821(17) 0.0817(3) 0.0764 1.0000 Uani . .
O22 O 0.39100(10) 0.40556(11) 0.41985(15) 0.0651 1.0000 Uani . .
C23 C 0.39654(11) 0.35015(15) 0.4256(2) 0.0452 1.0000 Uani . .
C24 C 0.39074(12) 0.31934(15) 0.5212(2) 0.0489 1.0000 Uani . .
C25 C 0.37534(16) 0.35216(18) 0.6016(2) 0.0689 1.0000 Uani . .
C26 C 0.37162(17) 0.32368(16) 0.6904(2) 0.0685 1.0000 Uani . .
C27 C 0.38350(13) 0.26461(15) 0.7011(2) 0.0537 1.0000 Uani . .
C28 C 0.39808(14) 0.23223(16) 0.6200(2) 0.0572 1.0000 Uani . .
C29 C 0.40167(13) 0.25977(15) 0.5316(2) 0.0520 1.0000 Uani . .
O30 O 0.40150(11) 0.49662(11) 0.24498(18) 0.0679 1.0000 Uani . .
C31 C 0.4370(2) 0.5247(2) 0.2846(3) 0.0783 1.0000 Uani . .
O32 O 0.47191(15) 0.50098(15) 0.3315(3) 0.1144 1.0000 Uani . .
C33 C 0.43627(17) 0.59296(17) 0.2747(3) 0.0680 1.0000 Uani . .
C34 C 0.47824(17) 0.62708(18) 0.2992(3) 0.0796 1.0000 Uani . .
C35 C 0.47825(17) 0.68727(19) 0.2883(3) 0.0804 1.0000 Uani . .
C36 C 0.43393(17) 0.71692(18) 0.2564(3) 0.0717 1.0000 Uani . .
C37 C 0.39228(19) 0.6824(2) 0.2319(4) 0.0841 1.0000 Uani . .
C38 C 0.39256(18) 0.6208(2) 0.2407(3) 0.0812 1.0000 Uani . .
H81 H 0.2664 0.4289 0.1208 0.0710 1.0000 Uiso R .
H91 H 0.1887 0.4291 0.0406 0.0803 1.0000 Uiso R .
H121 H 0.1403 0.4206 -0.0974 0.1052 1.0000 Uiso R .
H131 H 0.0607 0.4198 -0.1743 0.0961 1.0000 Uiso R .
H181 H 0.0329 0.2586 -0.0628 0.0903 1.0000 Uiso R .
H191 H 0.1099 0.2610 0.0170 0.0967 1.0000 Uiso R .
H201 H 0.1981 0.2514 0.0112 0.0936 1.0000 Uiso R .
H211 H 0.2741 0.2520 0.0928 0.0893 1.0000 Uiso R .
H251 H 0.3670 0.3944 0.5976 0.0815 1.0000 Uiso R .
H261 H 0.3608 0.3454 0.7450 0.0829 1.0000 Uiso R .
H281 H 0.4059 0.1910 0.6244 0.0669 1.0000 Uiso R .
H291 H 0.4115 0.2370 0.4779 0.0620 1.0000 Uiso R .
H341 H 0.5075 0.6077 0.3252 0.0950 1.0000 Uiso R .
H351 H 0.5081 0.7096 0.3022 0.0945 1.0000 Uiso R .
H371 H 0.3630 0.7013 0.2100 0.1026 1.0000 Uiso R .
H381 H 0.3637 0.5981 0.2239 0.0948 1.0000 Uiso R .

loop_
_atom_site_aniso_label
_atom_site_aniso_U_11
_atom_site_aniso_U_22
_atom_site_aniso_U_33
_atom_site_aniso_U_23
_atom_site_aniso_U_13
_atom_site_aniso_U_12
Co1 0.0268(3) 0.0462(3) 0.0356(3) 0.0025(2) 0.0000 0.0000
O2 0.0502(13) 0.0604(13) 0.0289(11) -0.0017(9) -0.0005(9) 0.0045(10)
Co3 0.0357(3) 0.0475(3) 0.0429(3) 0.00093(16) 0.00164(17) -0.00241(17)
O4 0.0406(12) 0.0576(15) 0.0611(13) 0.0083(11) -0.0112(10) 0.0009(10)
C5 0.0427(18) 0.056(2) 0.0448(17) 0.0039(15) -0.0085(14) 0.0070(17)
O6 0.0673(16) 0.0692(17) 0.0640(15) -0.0158(12) -0.0320(12) 0.0226(13)
C7 0.0433(18) 0.063(2) 0.0566(19) 0.0020(16) -0.0091(15) 0.0007(17)
C8 0.051(2) 0.0447(19) 0.086(2) 0.0078(17) -0.0184(18) -0.0040(15)
C9 0.049(2) 0.061(2) 0.098(3) 0.0092(19) -0.0282(19) 0.0041(17)
C10 0.0446(19) 0.069(2) 0.075(2) 0.0053(18) -0.0185(17) -0.0012(18)
C11 0.048(2) 0.063(2) 0.078(2) 0.0069(18) -0.0210(18) -0.0057(17)
C12 0.055(2) 0.080(3) 0.129(4) 0.030(3) -0.040(2) -0.019(2)
C13 0.059(2) 0.076(3) 0.113(3) 0.024(2) -0.031(2) -0.013(2)
C14 0.0434(18) 0.059(2) 0.074(2) 0.0017(17) -0.0174(16) -0.0093(16)
C15 0.0474(19) 0.056(2) 0.061(2) -0.0006(16) -0.0124(16) -0.0176(18)
O16 0.0474(14) 0.0578(16) 0.1024(19) 0.0038(14) -0.0305(13) -0.0075(11)
O17 0.0719(16) 0.0744(18) 0.0630(14) 0.0184(12) -0.0298(12) -0.0269(14)
C18 0.071(3) 0.052(2) 0.104(3) 0.009(2) -0.038(2) -0.0169(18)
C19 0.083(3) 0.058(2) 0.107(3) 0.016(2) -0.051(2) -0.011(2)
C20 0.072(3) 0.055(2) 0.113(3) -0.002(2) -0.045(2) -0.001(2)
C21 0.079(3) 0.051(2) 0.099(3) -0.0008(19) -0.034(2) 0.0125(19)
O22 0.1025(19) 0.0494(16) 0.0433(12) 0.0001(10) 0.0121(12) 0.0042(12)
C23 0.0449(18) 0.053(2) 0.0378(17) 0.0028(15) -0.0016(13) 0.0010(14)
C24 0.0527(19) 0.057(2) 0.0374(16) -0.0031(14) 0.0038(14) -0.0003(15)
C25 0.096(3) 0.061(2) 0.049(2) 0.0007(17) 0.0082(18) 0.011(2)
C26 0.104(3) 0.063(2) 0.0389(18) 0.0008(15) 0.0137(19) 0.013(2)
C27 0.065(2) 0.056(2) 0.0404(16) 0.0020(14) 0.0001(15) -0.0017(16)
C28 0.083(3) 0.0536(19) 0.0351(18) -0.0040(14) -0.0081(15) 0.0048(17)
C29 0.064(2) 0.059(2) 0.0333(16) -0.0067(14) -0.0050(14) 0.0035(16)
O30 0.093(2) 0.0460(14) 0.0644(15) 0.0064(11) 0.0032(13) -0.0140(13)
C31 0.091(3) 0.073(3) 0.071(2) 0.010(2) 0.003(2) 0.009(3)
O32 0.136(3) 0.080(2) 0.128(3) 0.0213(19) -0.041(2) 0.013(2)
C33 0.081(3) 0.062(2) 0.061(2) -0.0057(17) -0.0098(19) 0.005(2)
C34 0.083(3) 0.059(3) 0.097(3) 0.002(2) -0.024(2) 0.002(2)
C35 0.076(3) 0.061(3) 0.105(3) -0.011(2) -0.011(2) -0.007(2)
C36 0.085(3) 0.055(2) 0.074(2) -0.0031(18) -0.001(2) -0.001(2)
C37 0.072(3) 0.069(3) 0.111(3) 0.010(2) -0.012(2) 0.002(2)
C38 0.075(3) 0.078(3) 0.090(3) 0.000(2) -0.014(2) -0.001(2)

loop_
_atom_type_symbol
_atom_type_scat_dispersion_real
_atom_type_scat_dispersion_imag
_atom_type_scat_Cromer_Mann_a1
_atom_type_scat_Cromer_Mann_b1
_atom_type_scat_Cromer_Mann_a2
_atom_type_scat_Cromer_Mann_b2
_atom_type_scat_Cromer_Mann_a3
_atom_type_scat_Cromer_Mann_b3
_atom_type_scat_Cromer_Mann_a4
_atom_type_scat_Cromer_Mann_b4
_atom_type_scat_Cromer_Mann_c
_atom_type_scat_source
C 0.0033 0.0016 2.3100 20.8439 1.0200 10.2075 1.5886 0.5687 0.8650 51.6512 0.2156 'International Tables Vol C 4.2.6.8 and 6.1.1.4'
H 0.0000 0.0000 0.4930 10.5109 0.3229 26.1257 0.1402 3.1424 0.0408 57.7998 0.0030 'International Tables Vol C 4.2.6.8 and 6.1.1.4'
Co 0.3494 0.9721 12.2841 4.2791 7.3409 0.2784 4.0034 13.5359 2.3488 71.1692 1.0118 'International Tables Vol C 4.2.6.8 and 6.1.1.4'
N 0.0061 0.0033 12.2126 0.0057 3.1322 9.8933 2.0125 28.9975 1.1663 0.5826 -11.5290 'International Tables Vol C 4.2.6.8 and 6.1.1.4'
O 0.0106 0.0060 3.0485 13.2771 2.2868 5.7011 1.5463 0.3239 0.8670 32.9089 0.2508 'International Tables Vol C 4.2.6.8 and 6.1.1.4'

loop_
_geom_angle_atom_site_label_1
_geom_angle_site_symmetry_1
_geom_angle_atom_site_label_2
_geom_angle_atom_site_label_3
_geom_angle_site_symmetry_3
_geom_angle
_geom_angle_publ_flag
O2 4_555 Co1 O17 5_555 89.81(8) yes
O2 4_555 Co1 O17 8_555 88.16(8) yes
O17 5_555 Co1 O17 8_555 88.26(16) yes
O2 4_555 Co1 O6 4_555 91.85(8) yes
O17 5_555 Co1 O6 4_555 91.92(12) yes
O17 8_555 Co1 O6 4_555 179.82(11) yes
O2 4_555 Co1 O2 . 177.17(11) yes
O17 5_555 Co1 O2 . 88.16(8) yes
O17 8_555 Co1 O2 . 89.81(8) yes
O6 4_555 Co1 O2 . 90.19(8) yes
O2 4_555 Co1 O6 . 90.19(8) yes
O17 5_555 Co1 O6 . 179.82(11) yes
O17 8_555 Co1 O6 . 91.92(12) yes
O6 4_555 Co1 O6 . 87.90(16) yes
O2 . Co1 O6 . 91.85(8) yes
Co1 . O2 Co3 . 109.80(8) yes
Co1 . O2 C23 . 156.9(2) yes
Co3 . O2 C23 . 86.36(18) yes
O2 . Co3 O16 8_555 89.53(9) yes
O2 . Co3 O4 . 91.51(8) yes
O16 8_555 Co3 O4 . 116.17(11) yes
O2 . Co3 O22 . 59.67(8) yes
O16 8_555 Co3 O22 . 128.08(11) yes
O4 . Co3 O22 . 106.11(10) yes
O2 . Co3 C23 . 29.89(9) yes
O16 8_555 Co3 C23 . 110.74(10) yes
O4 . Co3 C23 . 99.88(9) yes
O22 . Co3 C23 . 29.77(9) yes
O2 . Co3 O30 . 162.71(9) yes
O16 8_555 Co3 O30 . 102.35(11) yes
O4 . Co3 O30 . 94.37(11) yes
O22 . Co3 O30 . 103.06(10) yes
C23 . Co3 O30 . 132.83(11) yes
O2 . Co3 O32 . 119.95(8) yes
O16 8_555 Co3 O32 . 78.08(12) yes
O4 . Co3 O32 . 146.49(10) yes
O22 . Co3 O32 . 83.06(11) yes
C23 . Co3 O32 . 102.73(11) yes
O30 . Co3 O32 . 52.17(11) yes
Co3 . O4 C5 . 131.3(2) yes
O4 . C5 O6 . 127.3(3) yes
O4 . C5 C7 . 116.8(3) yes
O6 . C5 C7 . 115.9(3) yes
Co1 . O6 C5 . 138.6(2) yes
C5 . C7 C8 . 121.2(3) yes
C5 . C7 C21 . 120.5(3) yes
C8 . C7 C21 . 118.3(3) yes
C7 . C8 C9 . 120.1(3) yes
C7 . C8 H81 . 119.3 no
C9 . C8 H81 . 120.6 no
C8 . C9 C10 . 122.4(3) yes
C8 . C9 H91 . 119.5 no
C10 . C9 H91 . 118.1 no
C9 . C10 C11 . 121.9(3) yes
C9 . C10 C20 . 117.1(3) yes
C11 . C10 C20 . 121.0(3) yes
C10 . C11 C12 . 121.0(3) yes
C10 . C11 C19 . 121.2(3) yes
C12 . C11 C19 . 117.8(3) yes
C11 . C12 C13 . 120.2(4) yes
C11 . C12 H121 . 119.9 no
C13 . C12 H121 . 120.0 no
C12 . C13 C14 . 120.9(4) yes
C12 . C13 H131 . 120.2 no
C14 . C13 H131 . 118.8 no
C13 . C14 C15 . 120.0(3) yes
C13 . C14 C18 . 118.3(3) yes
C15 . C14 C18 . 121.7(3) yes
C14 . C15 O16 . 117.1(3) yes
C14 . C15 O17 . 115.1(3) yes
O16 . C15 O17 . 127.7(3) yes
Co3 8_455 O16 C15 . 130.9(2) yes
Co1 5_454 O17 C15 . 137.6(2) yes
C14 . C18 C19 . 121.0(3) yes
C14 . C18 H181 . 119.4 no
C19 . C18 H181 . 119.5 no
C18 . C19 C11 . 121.7(3) yes
C18 . C19 H191 . 119.7 no
C11 . C19 H191 . 118.6 no
C10 . C20 C21 . 120.9(3) yes
C10 . C20 H201 . 121.3 no
C21 . C20 H201 . 117.8 no
C20 . C21 C7 . 121.2(3) yes
C20 . C21 H211 . 119.7 no
C7 . C21 H211 . 119.1 no
Co3 . O22 C23 . 94.77(18) yes
O2 . C23 O22 . 119.2(3) yes
O2 . C23 Co3 . 63.75(15) yes
O22 . C23 Co3 . 55.45(15) yes
O2 . C23 C24 . 120.9(3) yes
O22 . C23 C24 . 119.9(3) yes
Co3 . C23 C24 . 175.0(2) yes
C23 . C24 C25 . 119.6(3) yes
C23 . C24 C29 . 121.1(3) yes
C25 . C24 C29 . 119.2(3) yes
C24 . C25 C26 . 119.2(3) yes
C24 . C25 H251 . 122.1 no
C26 . C25 H251 . 118.7 no
C25 . C26 C27 . 121.5(3) yes
C25 . C26 H261 . 119.8 no
C27 . C26 H261 . 118.6 no
C27 4_556 C27 C26 . 121.1(4) yes
C27 4_556 C27 C28 . 120.2(4) yes
C26 . C27 C28 . 118.6(3) yes
C27 . C28 C29 . 120.5(3) yes
C27 . C28 H281 . 120.9 no
C29 . C28 H281 . 118.6 no
C28 . C29 C24 . 120.9(3) yes
C28 . C29 H291 . 118.9 no
C24 . C29 H291 . 120.1 no
Co3 . O30 C31 . 110.0(3) yes
O30 . C31 O32 . 124.3(4) yes
O30 . C31 C33 . 116.9(4) yes
O32 . C31 C33 . 118.8(4) yes
C31 . O32 Co3 . 73.4(3) yes
C31 . C33 C34 . 121.3(4) yes
C31 . C33 C38 . 119.2(4) yes
C34 . C33 C38 . 119.5(4) yes
C33 . C34 C35 . 121.5(4) yes
C33 . C34 H341 . 118.8 no
C35 . C34 H341 . 119.7 no
C34 . C35 C36 . 120.2(4) yes
C34 . C35 H351 . 120.1 no
C36 . C35 H351 . 119.7 no
C36 4_565 C36 C35 . 120.4(3) yes
C36 4_565 C36 C37 . 121.8(3) yes
C35 . C36 C37 . 117.7(4) yes
C36 . C37 C38 . 122.2(4) yes
C36 . C37 H371 . 118.7 no
C38 . C37 H371 . 119.1 no
C33 . C38 C37 . 118.8(4) yes
C33 . C38 H381 . 120.5 no
C37 . C38 H381 . 120.8 no

loop_
_geom_bond_atom_site_label_1
_geom_bond_atom_site_label_2
_geom_bond_site_symmetry_2
_geom_bond_distance
_geom_bond_publ_flag
Co1 O2 4_555 2.127(2) yes
Co1 O17 5_555 2.051(2) yes
Co1 O17 8_555 2.051(2) yes
Co1 O6 4_555 2.033(2) yes
Co1 O2 . 2.127(2) yes
Co1 O6 . 2.033(2) yes
O2 Co3 . 2.249(2) yes
O2 C23 . 1.250(4) yes
Co3 O16 8_555 1.966(2) yes
Co3 O4 . 1.989(2) yes
Co3 O22 . 2.068(2) yes
Co3 C23 . 2.503(3) yes
Co3 O30 . 1.984(2) yes
Co3 O32 . 2.754(4) yes
O4 C5 . 1.245(4) yes
C5 O6 . 1.232(4) yes
C5 C7 . 1.512(5) yes
C7 C8 . 1.377(5) yes
C7 C21 . 1.374(5) yes
C8 C9 . 1.380(5) yes
C8 H81 . 0.921 no
C9 C10 . 1.375(5) yes
C9 H91 . 0.939 no
C10 C11 . 1.488(5) yes
C10 C20 . 1.381(5) yes
C11 C12 . 1.381(5) yes
C11 C19 . 1.371(5) yes
C12 C13 . 1.391(5) yes
C12 H121 . 0.932 no
C13 C14 . 1.377(5) yes
C13 H131 . 0.952 no
C14 C15 . 1.513(5) yes
C14 C18 . 1.359(5) yes
C15 O16 . 1.252(4) yes
C15 O17 . 1.234(4) yes
C18 C19 . 1.372(5) yes
C18 H181 . 0.933 no
C19 H191 . 0.934 no
C20 C21 . 1.385(5) yes
C20 H201 . 0.934 no
C21 H211 . 0.933 no
O22 C23 . 1.247(4) yes
C23 C24 . 1.501(4) yes
C24 C25 . 1.391(5) yes
C24 C29 . 1.366(5) yes
C25 C26 . 1.389(5) yes
C25 H251 . 0.970 no
C26 C27 . 1.362(5) yes
C26 H261 . 0.941 no
C27 C27 4_556 1.504(6) yes
C27 C28 . 1.389(5) yes
C28 C29 . 1.373(5) yes
C28 H281 . 0.945 no
C29 H291 . 0.936 no
O30 C31 . 1.245(5) yes
C31 O32 . 1.238(5) yes
C31 C33 . 1.529(6) yes
C33 C34 . 1.376(6) yes
C33 C38 . 1.382(6) yes
C34 C35 . 1.351(6) yes
C34 H341 . 0.949 no
C35 C36 . 1.404(6) yes
C35 H351 . 0.946 no
C36 C36 4_565 1.486(8) yes
C36 C37 . 1.374(6) yes
C37 C38 . 1.380(6) yes
C37 H371 . 0.923 no
C38 H381 . 0.937 no

loop_
_geom_hbond_atom_site_label_D
_geom_hbond_atom_site_label_H
_geom_hbond_atom_site_label_A
_geom_hbond_site_symmetry_A
_geom_hbond_angle_DHA
_geom_hbond_distance_DH
_geom_hbond_distance_HA
_geom_hbond_distance_DA
_geom_hbond_publ_flag
C29 H291 O17 5_555 157 0.94 2.55 3.436(5) yes

loop_
_squeeze_void_nr
_platon_squeeze_void_average_x
_platon_squeeze_void_average_y
_platon_squeeze_void_average_z
_platon_squeeze_void_volume
_platon_squeeze_void_count_electrons
_platon_squeeze_void_content
1 0.129 -0.030 -0.127 3991 412 ' '
